data_4103848
loop_
_publ_author_name
'Vladimir V. Grushin'
'William J. Marshall'

_publ_section_title
;
 trans-Difluoro Complexes of Palladium(II)
;
_journal_name_full 'Journal of the American Chemical Society'
_journal_page_first 918
_journal_page_last 919
_journal_paper_doi 10.1021/ja808975a
_journal_volume 131
_journal_year 2009
_chemical_formula_sum 'C18 H26 F2 N2 Pd'
_chemical_formula_weight 414.81
_chemical_name_systematic
; 
 ? 
;
_space_group_IT_number 33
_symmetry_cell_setting orthorhombic
_symmetry_space_group_name_Hall 'P 2c -2n'
_symmetry_space_group_name_H-M 'P n a 21'
_atom_sites_solution_hydrogens geom
_atom_sites_solution_primary direct
_atom_sites_solution_secondary difmap
_audit_creation_method SHELXL-97
_cell_angle_alpha 90.00
_cell_angle_beta 90.00
_cell_angle_gamma 90.00
_cell_formula_units_Z 4
_cell_length_a 13.777(3)
_cell_length_b 8.0323(17)
_cell_length_c 16.268(3)
_cell_measurement_reflns_used 6534
_cell_measurement_temperature 293(2)
_cell_measurement_theta_max 26.72
_cell_measurement_theta_min 2.50
_cell_volume 1800.2(6)
_computing_cell_refinement 'Bruker SAINT'
_computing_data_collection 'Bruker APEX2'
_computing_data_reduction 'Bruker SAINT'
_computing_molecular_graphics 'Bruker SHELXTL'
_computing_publication_material 'Bruker SHELXTL'
_computing_structure_refinement 'SHELXL-97 (Sheldrick, 2008)'
_computing_structure_solution 'SHELXS-97 (Sheldrick, 2008)'
_diffrn_ambient_temperature 293(2)
_diffrn_measured_fraction_theta_full 1.000
_diffrn_measured_fraction_theta_max 1.000
_diffrn_measurement_device_type 'Bruker APEX-II CCD'
_diffrn_measurement_method '\f and \w scans'
_diffrn_radiation_monochromator graphite
_diffrn_radiation_source 'fine-focus sealed tube'
_diffrn_radiation_type MoK\a
_diffrn_radiation_wavelength 0.71073
_diffrn_reflns_av_R_equivalents 0.0438
_diffrn_reflns_av_sigmaI/netI 0.0316
_diffrn_reflns_limit_h_max 18
_diffrn_reflns_limit_h_min -18
_diffrn_reflns_limit_k_max 11
_diffrn_reflns_limit_k_min -11
_diffrn_reflns_limit_l_max 22
_diffrn_reflns_limit_l_min -22
_diffrn_reflns_number 27546
_diffrn_reflns_theta_full 29.16
_diffrn_reflns_theta_max 29.16
_diffrn_reflns_theta_min 2.50
_exptl_absorpt_coefficient_mu 1.050
_exptl_absorpt_correction_type none
_exptl_crystal_colour colourless
_exptl_crystal_density_diffrn 1.531
_exptl_crystal_density_method 'not measured'
_exptl_crystal_description prism
_exptl_crystal_F_000 848
_exptl_crystal_size_max 0.22
_exptl_crystal_size_mid 0.14
_exptl_crystal_size_min 0.14
_refine_diff_density_max 0.549
_refine_diff_density_min -0.866
_refine_diff_density_rms 0.068
_refine_ls_abs_structure_details 'Flack H D (1983), Acta Cryst. A39, 876-881'
_refine_ls_abs_structure_Flack 0.20(2)
_refine_ls_extinction_method none
_refine_ls_goodness_of_fit_ref 0.868
_refine_ls_hydrogen_treatment riding
_refine_ls_matrix_type full
_refine_ls_number_parameters 209
_refine_ls_number_reflns 4839
_refine_ls_number_restraints 1
_refine_ls_restrained_S_all 0.868
_refine_ls_R_factor_all 0.1114
_refine_ls_R_factor_gt 0.1080
_refine_ls_shift/su_max 0.000
_refine_ls_shift/su_mean 0.000
_refine_ls_structure_factor_coef Fsqd
_refine_ls_weighting_details 'calc w=1/[\s^2^(Fo^2^)+(0.0325P)^2^+0.0000P] where P=(Fo^2^+2Fc^2^)/3'
_refine_ls_weighting_scheme calc
_refine_ls_wR_factor_gt 0.0599
_refine_ls_wR_factor_ref 0.0622
_reflns_number_gt 4347
_reflns_number_total 4839
_reflns_threshold_expression >2sigma(I)
_cod_data_source_file ja808975a_si_001_6.cif
_cod_data_source_block 08226
_cod_original_cell_volume 1800.2(7)
_cod_database_code 4103848

loop_
_symmetry_equiv_pos_as_xyz
'x, y, z'
'-x, -y, z+1/2'
'x+1/2, -y+1/2, z'
'-x+1/2, y+1/2, z+1/2'

loop_
_atom_site_label
_atom_site_type_symbol
_atom_site_fract_x
_atom_site_fract_y
_atom_site_fract_z
_atom_site_U_iso_or_equiv
_atom_site_adp_type
_atom_site_occupancy
_atom_site_symmetry_multiplicity
_atom_site_calc_flag
_atom_site_refinement_flags
Pd1 Pd 0.383151(10) -0.237039(18) -0.00560(5) 0.02236(5) Uani 1 1 d .
N1 N 0.28807(14) -0.3961(2) -0.05635(13) 0.0228(4) Uani 1 1 d .
F2 F 0.32184(12) -0.05369(17) -0.06522(11) 0.0366(4) Uani 1 1 d .
F1 F 0.44602(11) -0.42116(17) 0.05221(11) 0.0355(4) Uani 1 1 d .
C13 C 0.6259(2) -0.0125(4) 0.1141(2) 0.0279(8) Uani 1 1 d .
H13A H 0.6848 -0.0513 0.1344 0.033 Uiso 1 1 calc R
C2 C 0.1365(2) -0.4495(4) -0.1228(2) 0.0268(7) Uani 1 1 d .
H2A H 0.0778 -0.4076 -0.1419 0.032 Uiso 1 1 calc R
N2 N 0.47695(14) -0.0746(2) 0.04691(13) 0.0248(4) Uani 1 1 d .
C6 C 0.0907(2) -0.7374(3) -0.17776(17) 0.0274(6) Uani 1 1 d .
C12 C 0.60399(18) 0.1552(3) 0.12005(16) 0.0233(5) Uani 1 1 d .
C11 C 0.51476(19) 0.2033(3) 0.08716(17) 0.0278(5) Uani 1 1 d .
H11A H 0.4958 0.3143 0.0896 0.033 Uiso 1 1 calc R
C5 C 0.30774(18) -0.5597(3) -0.06271(16) 0.0260(5) Uani 1 1 d .
H5A H 0.3657 -0.5995 -0.0410 0.031 Uiso 1 1 calc R
C4 C 0.24580(18) -0.6706(3) -0.09997(16) 0.0272(5) Uani 1 1 d .
H4A H 0.2632 -0.7821 -0.1042 0.033 Uiso 1 1 calc R
C1 C 0.20271(18) -0.3424(3) -0.08547(16) 0.0277(5) Uani 1 1 d .
H1A H 0.1872 -0.2301 -0.0806 0.033 Uiso 1 1 calc R
C14 C 0.56164(18) -0.1237(3) 0.07854(15) 0.0268(5) Uani 1 1 d .
H14A H 0.5780 -0.2360 0.0766 0.032 Uiso 1 1 calc R
C10 C 0.45459(18) 0.0878(3) 0.05118(17) 0.0281(5) Uani 1 1 d .
H10A H 0.3960 0.1236 0.0289 0.034 Uiso 1 1 calc R
C3 C 0.1568(2) -0.6167(3) -0.13163(15) 0.0230(5) Uani 1 1 d .
C15 C 0.6693(2) 0.2841(3) 0.16117(19) 0.0289(6) Uani 1 1 d .
C8 C 0.1376(2) -0.7694(4) -0.2622(3) 0.0434(9) Uani 1 1 d .
H8A H 0.1425 -0.6663 -0.2918 0.065 Uiso 1 1 calc R
H8B H 0.0983 -0.8461 -0.2928 0.065 Uiso 1 1 calc R
H8C H 0.2012 -0.8157 -0.2547 0.065 Uiso 1 1 calc R
C17 C 0.6172(2) 0.3508(6) 0.2376(2) 0.0506(9) Uani 1 1 d .
H17A H 0.6576 0.4318 0.2644 0.076 Uiso 1 1 calc R
H17B H 0.6044 0.2606 0.2748 0.076 Uiso 1 1 calc R
H17C H 0.5571 0.4019 0.2217 0.076 Uiso 1 1 calc R
C16 C 0.6867(2) 0.4277(3) 0.1001(2) 0.0381(7) Uani 1 1 d .
H16A H 0.7195 0.3858 0.0523 0.057 Uiso 1 1 calc R
H16B H 0.7260 0.5117 0.1258 0.057 Uiso 1 1 calc R
H16C H 0.6256 0.4750 0.0842 0.057 Uiso 1 1 calc R
C7 C -0.0111(2) -0.6652(4) -0.1910(2) 0.0410(7) Uani 1 1 d .
H7A H -0.0063 -0.5635 -0.2218 0.061 Uiso 1 1 calc R
H7B H -0.0406 -0.6431 -0.1387 0.061 Uiso 1 1 calc R
H7C H -0.0500 -0.7437 -0.2209 0.061 Uiso 1 1 calc R
C18 C 0.7672(2) 0.2102(3) 0.1860(2) 0.0395(7) Uani 1 1 d .
H18A H 0.7999 0.1691 0.1380 0.059 Uiso 1 1 calc R
H18B H 0.7570 0.1204 0.2239 0.059 Uiso 1 1 calc R
H18C H 0.8061 0.2947 0.2116 0.059 Uiso 1 1 calc R
C9 C 0.0817(2) -0.9011(4) -0.1301(2) 0.0417(7) Uani 1 1 d .
H9A H 0.1451 -0.9473 -0.1213 0.063 Uiso 1 1 calc R
H9B H 0.0431 -0.9783 -0.1611 0.063 Uiso 1 1 calc R
H9C H 0.0512 -0.8804 -0.0780 0.063 Uiso 1 1 calc R

loop_
_atom_site_aniso_label
_atom_site_aniso_U_11
_atom_site_aniso_U_22
_atom_site_aniso_U_33
_atom_site_aniso_U_23
_atom_site_aniso_U_13
_atom_site_aniso_U_12
Pd1 0.02471(8) 0.01951(8) 0.02287(9) 0.00040(19) -0.0007(2) -0.00014(6)
N1 0.0268(10) 0.0191(10) 0.0223(11) 0.0003(8) 0.0009(8) -0.0002(8)
F2 0.0406(9) 0.0231(8) 0.0460(10) 0.0069(7) -0.0155(8) -0.0013(7)
F1 0.0432(9) 0.0216(8) 0.0418(9) 0.0019(7) -0.0149(7) 0.0014(7)
C13 0.0280(15) 0.031(2) 0.0248(16) -0.0017(12) -0.0026(10) 0.0059(11)
C2 0.0252(14) 0.0245(16) 0.0305(17) 0.0004(12) -0.0041(10) 0.0011(12)
N2 0.0254(10) 0.0222(10) 0.0268(11) -0.0011(9) 0.0001(9) -0.0003(8)
C6 0.0274(13) 0.0281(15) 0.0267(15) -0.0026(11) -0.0034(11) -0.0011(10)
C12 0.0248(12) 0.0233(14) 0.0216(13) 0.0016(10) 0.0021(10) 0.0004(10)
C11 0.0282(13) 0.0206(13) 0.0347(15) -0.0027(11) -0.0010(11) -0.0010(10)
C5 0.0240(12) 0.0254(13) 0.0285(14) 0.0026(10) -0.0021(10) 0.0024(10)
C4 0.0304(13) 0.0206(12) 0.0307(15) 0.0004(10) -0.0014(11) 0.0010(10)
C1 0.0318(13) 0.0207(13) 0.0307(15) -0.0003(10) -0.0001(10) 0.0039(10)
C14 0.0329(13) 0.0192(12) 0.0283(14) -0.0026(10) -0.0023(11) 0.0035(10)
C10 0.0248(12) 0.0247(13) 0.0347(15) 0.0000(11) -0.0016(11) 0.0016(10)
C3 0.0265(13) 0.0230(13) 0.0196(13) -0.0005(10) 0.0015(11) -0.0014(11)
C15 0.0308(14) 0.0289(13) 0.0269(14) -0.0042(11) -0.0051(12) -0.0015(11)
C8 0.048(2) 0.048(2) 0.034(2) -0.0145(15) 0.0047(14) -0.0065(14)
C17 0.049(2) 0.062(3) 0.041(2) -0.0227(19) -0.0019(14) 0.0001(16)
C16 0.0346(15) 0.0310(16) 0.0488(18) 0.0008(13) -0.0111(13) -0.0073(12)
C7 0.0339(15) 0.0418(18) 0.0472(18) -0.0075(14) -0.0130(14) -0.0024(13)
C18 0.0336(15) 0.0342(15) 0.051(2) -0.0032(14) -0.0163(13) 0.0003(12)
C9 0.0423(17) 0.0347(17) 0.048(2) 0.0082(14) -0.0154(15) -0.0119(13)

loop_
_atom_type_symbol
_atom_type_description
_atom_type_scat_dispersion_real
_atom_type_scat_dispersion_imag
_atom_type_scat_source
C C 0.0033 0.0016 'International Tables Vol C Tables 4.2.6.8 and 6.1.1.4'
H H 0.0000 0.0000 'International Tables Vol C Tables 4.2.6.8 and 6.1.1.4'
N N 0.0061 0.0033 'International Tables Vol C Tables 4.2.6.8 and 6.1.1.4'
F F 0.0171 0.0103 'International Tables Vol C Tables 4.2.6.8 and 6.1.1.4'
Pd Pd -0.9988 1.0072 'International Tables Vol C Tables 4.2.6.8 and 6.1.1.4'

loop_
_geom_angle_atom_site_label_1
_geom_angle_atom_site_label_2
_geom_angle_atom_site_label_3
_geom_angle
F1 Pd1 F2 178.92(10)
F1 Pd1 N1 90.31(7)
F2 Pd1 N1 89.63(8)
F1 Pd1 N2 90.10(8)
F2 Pd1 N2 89.98(7)
N1 Pd1 N2 178.89(9)
C1 N1 C5 117.7(2)
C1 N1 Pd1 120.88(17)
C5 N1 Pd1 121.45(16)
C12 C13 C14 121.2(3)
C3 C2 C1 120.9(3)
C14 N2 C10 117.9(2)
C14 N2 Pd1 122.02(16)
C10 N2 Pd1 120.09(17)
C3 C6 C9 110.2(2)
C3 C6 C7 111.9(2)
C9 C6 C7 108.8(3)
C3 C6 C8 107.1(2)
C9 C6 C8 110.0(3)
C7 C6 C8 108.7(3)
C13 C12 C11 115.8(2)
C13 C12 C15 124.2(2)
C11 C12 C15 120.0(2)
C10 C11 C12 120.5(2)
N1 C5 C4 122.8(2)
C5 C4 C3 120.4(2)
N1 C1 C2 122.0(2)
N2 C14 C13 122.0(2)
N2 C10 C11 122.6(2)
C2 C3 C4 116.1(2)
C2 C3 C6 123.3(3)
C4 C3 C6 120.5(2)
C12 C15 C18 111.9(2)
C12 C15 C17 108.5(2)
C18 C15 C17 109.5(3)
C12 C15 C16 108.5(2)
C18 C15 C16 108.8(2)
C17 C15 C16 109.6(3)

loop_
_geom_bond_atom_site_label_1
_geom_bond_atom_site_label_2
_geom_bond_distance
Pd1 F1 1.9550(15)
Pd1 F2 1.9552(16)
Pd1 N1 2.008(2)
Pd1 N2 2.025(2)
N1 C1 1.339(3)
N1 C5 1.346(3)
C13 C12 1.384(4)
C13 C14 1.384(4)
C2 C3 1.380(4)
C2 C1 1.393(4)
N2 C14 1.335(3)
N2 C10 1.342(3)
C6 C3 1.526(4)
C6 C9 1.531(4)
C6 C7 1.533(4)
C6 C8 1.540(5)
C12 C11 1.395(4)
C12 C15 1.526(4)
C11 C10 1.375(3)
C5 C4 1.374(3)
C4 C3 1.399(4)
C15 C18 1.528(4)
C15 C17 1.533(4)
C15 C16 1.541(4)

loop_
_geom_torsion_atom_site_label_1
_geom_torsion_atom_site_label_2
_geom_torsion_atom_site_label_3
_geom_torsion_atom_site_label_4
_geom_torsion
F1 Pd1 N1 C1 158.81(19)
F2 Pd1 N1 C1 -22.3(2)
N2 Pd1 N1 C1 47(5)
F1 Pd1 N1 C5 -21.5(2)
F2 Pd1 N1 C5 157.4(2)
N2 Pd1 N1 C5 -133(5)
F1 Pd1 N2 C14 19.9(2)
F2 Pd1 N2 C14 -159.0(2)
N1 Pd1 N2 C14 131(5)
F1 Pd1 N2 C10 -159.6(2)
F2 Pd1 N2 C10 21.4(2)
N1 Pd1 N2 C10 -48(5)
C14 C13 C12 C11 -0.8(4)
C14 C13 C12 C15 177.7(3)
C13 C12 C11 C10 -0.4(4)
C15 C12 C11 C10 -178.9(2)
C1 N1 C5 C4 2.3(4)
Pd1 N1 C5 C4 -177.4(2)
N1 C5 C4 C3 -1.6(4)
C5 N1 C1 C2 -1.3(4)
Pd1 N1 C1 C2 178.4(2)
C3 C2 C1 N1 -0.4(4)
C10 N2 C14 C13 -0.7(4)
Pd1 N2 C14 C13 179.7(2)
C12 C13 C14 N2 1.4(4)
C14 N2 C10 C11 -0.6(4)
Pd1 N2 C10 C11 179.0(2)
C12 C11 C10 N2 1.1(4)
C1 C2 C3 C4 1.0(4)
C1 C2 C3 C6 -175.1(3)
C5 C4 C3 C2 -0.1(4)
C5 C4 C3 C6 176.2(2)
C9 C6 C3 C2 -137.4(3)
C7 C6 C3 C2 -16.2(4)
C8 C6 C3 C2 102.9(3)
C9 C6 C3 C4 46.7(4)
C7 C6 C3 C4 167.8(2)
C8 C6 C3 C4 -73.0(3)
C13 C12 C15 C18 6.8(4)
C11 C12 C15 C18 -174.7(3)
C13 C12 C15 C17 -114.1(3)
C11 C12 C15 C17 64.3(3)
C13 C12 C15 C16 126.9(3)
C11 C12 C15 C16 -54.6(3)
